data_9017664
loop_
_publ_author_name
'Gatta, G. D.'
'Jacobsen, S. D.'
'Vignola, P.'
'McIntyre, G. J.'
'Guastella, G.'
'Abate, L. F.'

_publ_section_title
;
 Single-crystal neutron diffraction and Raman spectroscopic study of
 hydroxylherderite, CaBePO4(OH,F)
;
_journal_name_full 'Mineralogical Magazine'
_journal_page_first 723
_journal_page_last 737
_journal_volume 78
_journal_year 2014
_chemical_compound_source 'Bennett pegmatite, Buckfield, Oxford County, Maine, USA'
_chemical_formula_sum 'Be0.98 Ca F0.165 H0.835 Li0.01 Na0.01 O4.835 P0.98 Si0.03'
_chemical_name_mineral Hydroxylherderite
_space_group_IT_number 14
_space_group_name_Hall '-P 2yab'
_space_group_name_H-M_alt 'P 1 21/a 1'
_symmetry_space_group_name_H-M 'P 1 21/a 1'
_cell_angle_alpha 90
_cell_angle_beta 90.02
_cell_angle_gamma 90
_cell_length_a 9.7856
_cell_length_b 7.6607
_cell_length_c 4.8025
_cell_formula_units_Z 4
_cell_volume 360.017
_database_code_amcsd 0020485
_exptl_crystal_density_diffrn 2.984
_cod_data_source_file inputs/fixed/downloads/18/18571.cif
_cod_data_source_block 18571
_cod_original_formula_sum 'Ca Na.01 Be.98 Li.01 P.98 Si.03 O4.835 F.165 H.835'
_cod_database_code 9017664

loop_
_space_group_symop_operation_xyz
x,y,z
1/2+x,1/2-y,z
1/2-x,1/2+y,-z
-x,-y,-z

loop_
_atom_site_aniso_label
_atom_site_aniso_U_11
_atom_site_aniso_U_22
_atom_site_aniso_U_33
_atom_site_aniso_U_12
_atom_site_aniso_U_13
_atom_site_aniso_U_23
Ca1 0.00840 0.00890 0.00910 -0.00090 0.00140 -0.00140
Na1 0.00840 0.00890 0.00910 -0.00090 0.00140 -0.00140
Be1 0.00750 0.00760 0.00860 -0.00010 0.00110 0.00000
Li1 0.00750 0.00760 0.00860 -0.00010 0.00110 0.00000
P1 0.00530 0.00590 0.00690 -0.00010 0.00090 0.00000
Si1 0.00530 0.00590 0.00690 -0.00010 0.00090 0.00000
O1 0.00940 0.00840 0.01020 0.00050 0.00030 0.00240
O2 0.00720 0.00910 0.00960 0.00220 0.00250 0.00110
O3 0.00690 0.01140 0.00880 -0.00230 0.00060 -0.00090
O4 0.01090 0.00650 0.01070 0.00160 0.00330 -0.00010
O5 0.01040 0.01200 0.00830 0.00060 0.00020 0.00030
F1 0.01040 0.01200 0.00830 0.00060 0.00020 0.00030
H1 0.01960 0.03740 0.02880 -0.00730 0.00780 0.00410

loop_
_atom_site_label
_atom_site_fract_x
_atom_site_fract_y
_atom_site_fract_z
_atom_site_occupancy
_atom_site_U_iso_or_equiv
Ca1 0.33105 0.11140 0.99740 1.00000 0.00880
Na1 0.33105 0.11140 0.99740 0.01000 0.00880
Be1 0.33893 0.41390 0.53513 0.98000 0.00790
Li1 0.33893 0.41390 0.53513 0.01000 0.00790
P1 0.08136 0.27109 0.47045 0.98000 0.00606
Si1 0.08136 0.27109 0.47045 0.03000 0.00606
O1 0.03960 0.39878 0.24679 1.00000 0.00935
O2 0.45868 0.28353 0.65239 1.00000 0.00862
O3 0.19329 0.34467 0.66626 1.00000 0.00902
O4 0.14216 0.10671 0.32955 1.00000 0.00935
O5 0.33381 0.41306 0.20330 0.83500 0.01030
F1 0.33381 0.41306 0.20330 0.16500 0.01030
H1 0.41950 0.45665 0.13028 0.83500 0.02860

loop_
_cod_related_entry_id
_cod_related_entry_database
_cod_related_entry_code
1 AMCSD 0020485
